data_4507588
loop_
_publ_author_name
'Bhardwaj, Rajni M.'
'Price, Louise S.'
'Price, Sarah L.'
'Reutzel-Edens, Susan M.'
'Miller, Gary J.'
'Oswald, Iain D. H.'
'Johnston, Blair F.'
'Florence, Alastair J.'

_publ_section_title
;
 Exploring the Experimental and Computed Crystal Energy Landscape of
 Olanzapine
;
_journal_issue 4
_journal_name_full 'Crystal Growth &amp; Design'
_journal_page_first 1602
_journal_paper_doi 10.1021/cg301826s
_journal_volume 13
_journal_year 2013
_chemical_formula_moiety 'C17 H20 N4 S1, (C6 H14 O2)'
_chemical_formula_sum 'C23 H34 N4 O2 S'
_chemical_formula_weight 430.60
_chemical_name_common 'olanzapine 2-butoxyethanol'
_chemical_name_systematic
;
 ?
;
_space_group_IT_number 14
_symmetry_cell_setting monoclinic
_symmetry_space_group_name_Hall '-P 2ybc'
_symmetry_space_group_name_H-M 'P 1 21/c 1'
_atom_sites_solution_hydrogens geom
_atom_sites_solution_primary direct
_atom_sites_solution_secondary difmap
_audit_creation_method SHELXL-97
_cell_angle_alpha 90.00
_cell_angle_beta 126.279(5)
_cell_angle_gamma 90.00
_cell_formula_units_Z 4
_cell_length_a 10.4420(10)
_cell_length_b 17.7328(15)
_cell_length_c 15.5165(13)
_cell_measurement_reflns_used 9921
_cell_measurement_temperature 123(2)
_cell_measurement_theta_max 28.35
_cell_measurement_theta_min 2.27
_cell_volume 2316.2(4)
_computing_cell_refinement 'Bruker SAINT'
_computing_data_collection 'Bruker APEX2'
_computing_data_reduction 'Bruker SAINT'
_computing_molecular_graphics 'Bruker SHELXTL'
_computing_publication_material 'Bruker SHELXTL'
_computing_structure_refinement 'SHELXL-97 (Sheldrick, 2008)'
_computing_structure_solution 'SHELXS-97 (Sheldrick, 2008)'
_diffrn_ambient_temperature 123(2)
_diffrn_measured_fraction_theta_full 0.992
_diffrn_measured_fraction_theta_max 0.992
_diffrn_measurement_device_type 'Bruker APEX-II CCD'
_diffrn_measurement_method '\f and \w scans'
_diffrn_radiation_monochromator graphite
_diffrn_radiation_source 'fine-focus sealed tube'
_diffrn_radiation_type MoK\a
_diffrn_radiation_wavelength 0.71073
_diffrn_reflns_av_R_equivalents 0.0484
_diffrn_reflns_av_sigmaI/netI 0.0379
_diffrn_reflns_limit_h_max 14
_diffrn_reflns_limit_h_min -14
_diffrn_reflns_limit_k_max 20
_diffrn_reflns_limit_k_min -24
_diffrn_reflns_limit_l_max 21
_diffrn_reflns_limit_l_min -20
_diffrn_reflns_number 47912
_diffrn_reflns_theta_full 28.94
_diffrn_reflns_theta_max 28.94
_diffrn_reflns_theta_min 1.99
_exptl_absorpt_coefficient_mu 0.166
_exptl_absorpt_correction_T_max 0.7458
_exptl_absorpt_correction_T_min 0.6723
_exptl_absorpt_correction_type multi-scan
_exptl_absorpt_process_details SADABS
_exptl_crystal_colour yellow
_exptl_crystal_density_diffrn 1.235
_exptl_crystal_density_method 'not measured'
_exptl_crystal_description Plate
_exptl_crystal_F_000 928
_exptl_crystal_size_max 0.117
_exptl_crystal_size_mid 0.101
_exptl_crystal_size_min 0.04
_refine_diff_density_max 0.287
_refine_diff_density_min -0.317
_refine_diff_density_rms 0.048
_refine_ls_extinction_method none
_refine_ls_goodness_of_fit_ref 1.004
_refine_ls_hydrogen_treatment mixed
_refine_ls_matrix_type full
_refine_ls_number_parameters 282
_refine_ls_number_reflns 6074
_refine_ls_number_restraints 0
_refine_ls_restrained_S_all 1.004
_refine_ls_R_factor_all 0.0659
_refine_ls_R_factor_gt 0.0389
_refine_ls_shift/su_max 0.000
_refine_ls_shift/su_mean 0.000
_refine_ls_structure_factor_coef Fsqd
_refine_ls_weighting_details 'calc w=1/[\s^2^(Fo^2^)+(0.0406P)^2^+0.9117P] where P=(Fo^2^+2Fc^2^)/3'
_refine_ls_weighting_scheme calc
_refine_ls_wR_factor_gt 0.0856
_refine_ls_wR_factor_ref 0.0989
_reflns_number_gt 4445
_reflns_number_total 6074
_reflns_threshold_expression >2\s(I)
_cod_data_source_file cg301826s_si_002.cif
_cod_data_source_block olanzapine_2-butoxyethanol
_cod_depositor_comments
;
The following automatic conversions were performed:

'_symmetry_cell_setting' value 'Monoclinic' changed to 'monoclinic'
according to /home/saulius/struct/CIF-dictionaries/cif_core.dic
dictionary named 'cif_core.dic' version 2.4.2 from 2011-04-26.

Automatic conversion script
Id: cif_fix_values 1891 2012-01-12 08:04:46Z andrius 
;
_cod_original_sg_symbol_H-M P21/c
_cod_database_code 4507588

loop_
_symmetry_equiv_pos_as_xyz
'x, y, z'
'-x, y+1/2, -z+1/2'
'-x, -y, -z'
'x, -y-1/2, z-1/2'

loop_
_atom_site_label
_atom_site_type_symbol
_atom_site_fract_x
_atom_site_fract_y
_atom_site_fract_z
_atom_site_U_iso_or_equiv
_atom_site_adp_type
_atom_site_occupancy
_atom_site_symmetry_multiplicity
_atom_site_calc_flag
_atom_site_refinement_flags
H1N H 0.5089(19) -0.1668(9) 0.6420(13) 0.023(4) Uiso 1 1 d .
H1O1 H -0.287(2) -0.2561(12) 0.6855(17) 0.052(6) Uiso 1 1 d .
S1 S 0.37267(4) -0.08537(2) 0.45719(3) 0.02248(9) Uani 1 1 d .
N4 N 0.14507(14) 0.20325(7) 0.68450(9) 0.0227(3) Uani 1 1 d .
N2 N 0.22938(14) -0.07218(7) 0.69135(9) 0.0216(3) Uani 1 1 d .
C6 C 0.20366(16) 0.01509(8) 0.46371(11) 0.0207(3) Uani 1 1 d .
H6 H 0.1337 0.0562 0.4456 0.025 Uiso 1 1 calc R
C5 C 0.24403(15) -0.01864(8) 0.64131(11) 0.0190(3) Uani 1 1 d .
N3 N 0.21942(14) 0.05404(6) 0.65905(9) 0.0208(2) Uani 1 1 d .
C3 C 0.36667(16) -0.08487(8) 0.56657(11) 0.0198(3) Uani 1 1 d .
N1 N 0.44333(14) -0.13935(7) 0.64686(10) 0.0225(3) Uani 1 1 d .
C4 C 0.27221(16) -0.02842(7) 0.55940(11) 0.0187(3) Uani 1 1 d .
C14 C 0.20625(18) 0.18809(8) 0.62165(12) 0.0242(3) Uani 1 1 d .
H14A H 0.2694 0.2318 0.6268 0.029 Uiso 1 1 calc R
H14B H 0.1160 0.1814 0.5455 0.029 Uiso 1 1 calc R
C12 C 0.13410(18) -0.19600(8) 0.68149(12) 0.0261(3) Uani 1 1 d .
H12 H 0.0606 -0.1738 0.6911 0.031 Uiso 1 1 calc R
C7 C 0.24764(17) -0.00776(8) 0.40144(11) 0.0227(3) Uani 1 1 d .
C2 C 0.33866(16) -0.18386(8) 0.65641(11) 0.0211(3) Uani 1 1 d .
C13 C 0.30897(17) 0.11813(8) 0.66124(12) 0.0226(3) Uani 1 1 d .
H13A H 0.3436 0.1075 0.6153 0.027 Uiso 1 1 calc R
H13B H 0.4049 0.1264 0.7351 0.027 Uiso 1 1 calc R
C15 C 0.06133(17) 0.13648(8) 0.68402(12) 0.0243(3) Uani 1 1 d .
H15A H -0.0328 0.1264 0.6101 0.029 Uiso 1 1 calc R
H15B H 0.0238 0.1465 0.7285 0.029 Uiso 1 1 calc R
C16 C 0.16768(17) 0.06799(8) 0.72664(12) 0.0228(3) Uani 1 1 d .
H16A H 0.2609 0.0769 0.8013 0.027 Uiso 1 1 calc R
H16B H 0.1090 0.0237 0.7256 0.027 Uiso 1 1 calc R
C1 C 0.23308(16) -0.14916(8) 0.67223(10) 0.0206(3) Uani 1 1 d .
C9 C 0.34517(18) -0.26195(8) 0.65269(12) 0.0258(3) Uani 1 1 d .
H9 H 0.4174 -0.2848 0.6423 0.031 Uiso 1 1 calc R
C17 C 0.0360(2) 0.26764(9) 0.63872(13) 0.0324(4) Uani 1 1 d .
H17A H -0.0516 0.2567 0.5642 0.049 Uiso 1 1 calc R
H17B H 0.0932 0.3126 0.6417 0.049 Uiso 1 1 calc R
H17C H -0.0065 0.2767 0.6797 0.049 Uiso 1 1 calc R
C11 C 0.1400(2) -0.27369(9) 0.67706(13) 0.0313(4) Uani 1 1 d .
H11 H 0.0707 -0.3041 0.6830 0.038 Uiso 1 1 calc R
C10 C 0.2474(2) -0.30685(9) 0.66401(13) 0.0322(4) Uani 1 1 d .
H10 H 0.2541 -0.3602 0.6628 0.039 Uiso 1 1 calc R
C8 C 0.2045(2) 0.02511(9) 0.29844(12) 0.0309(3) Uani 1 1 d .
H8A H 0.1355 0.0690 0.2794 0.046 Uiso 1 1 calc R
H8B H 0.1485 -0.0129 0.2417 0.046 Uiso 1 1 calc R
H8C H 0.3013 0.0407 0.3068 0.046 Uiso 1 1 calc R
O2S O -0.34119(13) -0.22334(6) 0.62520(9) 0.0285(2) Uani 1 1 d .
O1S O -0.51422(13) -0.36339(6) 0.52847(8) 0.0317(3) Uani 1 1 d .
C4S C -0.64259(19) -0.46985(9) 0.54123(13) 0.0325(4) Uani 1 1 d .
H4S1 H -0.6121 -0.4506 0.6110 0.039 Uiso 1 1 calc R
H4S2 H -0.5564 -0.5033 0.5550 0.039 Uiso 1 1 calc R
C1S C -0.3704(2) -0.25751(10) 0.53252(13) 0.0338(4) Uani 1 1 d .
H1S1 H -0.2824 -0.2926 0.5542 0.041 Uiso 1 1 calc R
H1S2 H -0.3718 -0.2180 0.4870 0.041 Uiso 1 1 calc R
C3S C -0.65948(19) -0.40457(9) 0.47350(13) 0.0330(4) Uani 1 1 d .
H3S1 H -0.6862 -0.4233 0.4046 0.040 Uiso 1 1 calc R
H3S2 H -0.7466 -0.3712 0.4583 0.040 Uiso 1 1 calc R
C2S C -0.5244(2) -0.30000(10) 0.46836(13) 0.0353(4) Uani 1 1 d .
H2S1 H -0.6126 -0.2667 0.4516 0.042 Uiso 1 1 calc R
H2S2 H -0.5459 -0.3171 0.4002 0.042 Uiso 1 1 calc R
C6S C -0.7838(3) -0.57889(11) 0.55711(16) 0.0499(5) Uani 1 1 d .
H6S1 H -0.6951 -0.6120 0.5770 0.075 Uiso 1 1 calc R
H6S2 H -0.8830 -0.6078 0.5169 0.075 Uiso 1 1 calc R
H6S3 H -0.7665 -0.5583 0.6219 0.075 Uiso 1 1 calc R
C5S C -0.7946(2) -0.51508(12) 0.48866(15) 0.0437(4) Uani 1 1 d .
H5S1 H -0.8817 -0.4808 0.4715 0.052 Uiso 1 1 calc R
H5S2 H -0.8220 -0.5361 0.4205 0.052 Uiso 1 1 calc R

loop_
_atom_site_aniso_label
_atom_site_aniso_U_11
_atom_site_aniso_U_22
_atom_site_aniso_U_33
_atom_site_aniso_U_23
_atom_site_aniso_U_13
_atom_site_aniso_U_12
S1 0.02333(17) 0.02441(18) 0.02402(18) -0.00147(14) 0.01639(15) -0.00143(14)
N4 0.0244(6) 0.0202(6) 0.0230(6) -0.0023(5) 0.0136(5) 0.0016(5)
N2 0.0232(6) 0.0217(6) 0.0200(6) -0.0001(5) 0.0128(5) 0.0009(5)
C6 0.0200(7) 0.0186(7) 0.0211(7) -0.0002(5) 0.0108(6) -0.0014(5)
C5 0.0153(6) 0.0214(7) 0.0167(6) -0.0018(5) 0.0075(5) -0.0005(5)
N3 0.0221(6) 0.0191(6) 0.0246(6) -0.0034(5) 0.0157(5) -0.0028(5)
C3 0.0184(6) 0.0211(7) 0.0193(6) -0.0014(5) 0.0109(6) -0.0029(5)
N1 0.0192(6) 0.0234(6) 0.0245(6) 0.0035(5) 0.0127(5) 0.0047(5)
C4 0.0184(6) 0.0182(6) 0.0187(6) -0.0020(5) 0.0106(5) -0.0031(5)
C14 0.0291(7) 0.0221(7) 0.0237(7) -0.0013(6) 0.0169(6) -0.0008(6)
C12 0.0314(8) 0.0272(8) 0.0253(7) 0.0039(6) 0.0199(7) 0.0015(6)
C7 0.0219(7) 0.0229(7) 0.0220(7) 0.0002(6) 0.0123(6) -0.0037(5)
C2 0.0209(7) 0.0225(7) 0.0158(6) 0.0039(5) 0.0086(6) 0.0021(5)
C13 0.0227(7) 0.0208(7) 0.0260(7) -0.0032(6) 0.0154(6) -0.0040(5)
C15 0.0247(7) 0.0245(7) 0.0281(7) -0.0050(6) 0.0180(6) -0.0016(6)
C16 0.0254(7) 0.0225(7) 0.0245(7) -0.0034(6) 0.0169(6) -0.0029(5)
C1 0.0230(7) 0.0201(7) 0.0158(6) 0.0027(5) 0.0099(6) 0.0025(5)
C9 0.0300(8) 0.0232(7) 0.0241(7) 0.0049(6) 0.0160(7) 0.0071(6)
C17 0.0357(9) 0.0279(8) 0.0320(8) 0.0008(7) 0.0192(7) 0.0081(7)
C11 0.0423(9) 0.0251(8) 0.0346(9) 0.0049(7) 0.0272(8) -0.0029(7)
C10 0.0467(10) 0.0199(7) 0.0333(9) 0.0056(6) 0.0255(8) 0.0037(7)
C8 0.0351(9) 0.0342(9) 0.0245(8) 0.0024(7) 0.0181(7) -0.0037(7)
O2S 0.0309(6) 0.0274(6) 0.0269(6) 0.0054(5) 0.0170(5) 0.0075(5)
O1S 0.0281(6) 0.0317(6) 0.0251(6) 0.0012(5) 0.0101(5) 0.0056(5)
C4S 0.0297(8) 0.0353(9) 0.0291(8) -0.0052(7) 0.0156(7) 0.0046(7)
C1S 0.0371(9) 0.0404(9) 0.0301(8) 0.0062(7) 0.0232(8) 0.0073(7)
C3S 0.0265(8) 0.0367(9) 0.0253(8) -0.0051(7) 0.0095(7) 0.0054(7)
C2S 0.0374(9) 0.0397(9) 0.0233(8) 0.0054(7) 0.0149(7) 0.0095(7)
C6S 0.0593(13) 0.0536(12) 0.0454(11) -0.0127(9) 0.0357(11) -0.0122(10)
C5S 0.0406(10) 0.0570(12) 0.0335(9) -0.0092(8) 0.0220(8) -0.0078(9)

loop_
_atom_type_symbol
_atom_type_description
_atom_type_scat_dispersion_real
_atom_type_scat_dispersion_imag
_atom_type_scat_source
C C 0.0033 0.0016 'International Tables Vol C Tables 4.2.6.8 and 6.1.1.4'
H H 0.0000 0.0000 'International Tables Vol C Tables 4.2.6.8 and 6.1.1.4'
N N 0.0061 0.0033 'International Tables Vol C Tables 4.2.6.8 and 6.1.1.4'
S S 0.1246 0.1234 'International Tables Vol C Tables 4.2.6.8 and 6.1.1.4'
O O 0.0106 0.0060 'International Tables Vol C Tables 4.2.6.8 and 6.1.1.4'

loop_
_geom_angle_atom_site_label_1
_geom_angle_atom_site_label_2
_geom_angle_atom_site_label_3
_geom_angle
C7 S1 C3 91.81(7)
C17 N4 C15 109.63(12)
C17 N4 C14 109.78(12)
C15 N4 C14 109.85(11)
C5 N2 C1 124.09(12)
C7 C6 C4 113.93(13)
C7 C6 H6 123.0
C4 C6 H6 123.0
N2 C5 N3 117.80(12)
N2 C5 C4 125.92(12)
N3 C5 C4 116.08(12)
C5 N3 C16 119.77(11)
C5 N3 C13 122.82(11)
C16 N3 C13 110.88(11)
C4 C3 N1 125.92(13)
C4 C3 S1 111.54(10)
N1 C3 S1 122.43(10)
C3 N1 C2 113.97(11)
C3 N1 H1N 111.8(11)
C2 N1 H1N 112.7(10)
C3 C4 C6 111.94(12)
C3 C4 C5 121.33(12)
C6 C4 C5 126.68(12)
N4 C14 C13 111.23(12)
N4 C14 H14A 109.4
C13 C14 H14A 109.4
N4 C14 H14B 109.4
C13 C14 H14B 109.4
H14A C14 H14B 108.0
C11 C12 C1 121.96(14)
C11 C12 H12 119.0
C1 C12 H12 119.0
C6 C7 C8 129.04(14)
C6 C7 S1 110.76(11)
C8 C7 S1 120.20(11)
C9 C2 C1 120.42(13)
C9 C2 N1 119.23(13)
C1 C2 N1 120.33(12)
N3 C13 C14 109.79(11)
N3 C13 H13A 109.7
C14 C13 H13A 109.7
N3 C13 H13B 109.7
C14 C13 H13B 109.7
H13A C13 H13B 108.2
N4 C15 C16 111.40(11)
N4 C15 H15A 109.3
C16 C15 H15A 109.3
N4 C15 H15B 109.3
C16 C15 H15B 109.3
H15A C15 H15B 108.0
N3 C16 C15 108.14(12)
N3 C16 H16A 110.1
C15 C16 H16A 110.1
N3 C16 H16B 110.1
C15 C16 H16B 110.1
H16A C16 H16B 108.4
C12 C1 N2 116.23(13)
C12 C1 C2 117.52(13)
N2 C1 C2 125.86(13)
C10 C9 C2 120.65(14)
C10 C9 H9 119.7
C2 C9 H9 119.7
N4 C17 H17A 109.5
N4 C17 H17B 109.5
H17A C17 H17B 109.5
N4 C17 H17C 109.5
H17A C17 H17C 109.5
H17B C17 H17C 109.5
C12 C11 C10 119.66(15)
C12 C11 H11 120.2
C10 C11 H11 120.2
C11 C10 C9 119.75(14)
C11 C10 H10 120.1
C9 C10 H10 120.1
C7 C8 H8A 109.5
C7 C8 H8B 109.5
H8A C8 H8B 109.5
C7 C8 H8C 109.5
H8A C8 H8C 109.5
H8B C8 H8C 109.5
C1S O2S H1O1 112.4(12)
C2S O1S C3S 111.84(12)
C3S C4S C5S 112.29(14)
C3S C4S H4S1 109.1
C5S C4S H4S1 109.1
C3S C4S H4S2 109.1
C5S C4S H4S2 109.1
H4S1 C4S H4S2 107.9
O2S C1S C2S 113.03(13)
O2S C1S H1S1 109.0
C2S C1S H1S1 109.0
O2S C1S H1S2 109.0
C2S C1S H1S2 109.0
H1S1 C1S H1S2 107.8
O1S C3S C4S 109.48(13)
O1S C3S H3S1 109.8
C4S C3S H3S1 109.8
O1S C3S H3S2 109.8
C4S C3S H3S2 109.8
H3S1 C3S H3S2 108.2
O1S C2S C1S 109.06(13)
O1S C2S H2S1 109.9
C1S C2S H2S1 109.9
O1S C2S H2S2 109.9
C1S C2S H2S2 109.9
H2S1 C2S H2S2 108.3
C5S C6S H6S1 109.5
C5S C6S H6S2 109.5
H6S1 C6S H6S2 109.5
C5S C6S H6S3 109.5
H6S1 C6S H6S3 109.5
H6S2 C6S H6S3 109.5
C6S C5S C4S 113.56(16)
C6S C5S H5S1 108.9
C4S C5S H5S1 108.9
C6S C5S H5S2 108.9
C4S C5S H5S2 108.9
H5S1 C5S H5S2 107.7

loop_
_geom_bond_atom_site_label_1
_geom_bond_atom_site_label_2
_geom_bond_distance
S1 C7 1.7350(15)
S1 C3 1.7351(14)
N4 C17 1.4655(19)
N4 C15 1.4693(19)
N4 C14 1.4727(18)
N2 C5 1.2916(18)
N2 C1 1.4024(18)
C6 C7 1.354(2)
C6 C4 1.4334(19)
C6 H6 0.9500
C5 N3 1.3736(18)
C5 C4 1.4745(19)
N3 C16 1.4572(18)
N3 C13 1.4593(18)
C3 C4 1.3629(19)
C3 N1 1.3948(18)
N1 C2 1.4252(18)
N1 H1N 0.880(16)
C14 C13 1.512(2)
C14 H14A 0.9900
C14 H14B 0.9900
C12 C11 1.383(2)
C12 C1 1.398(2)
C12 H12 0.9500
C7 C8 1.498(2)
C2 C9 1.389(2)
C2 C1 1.4051(19)
C13 H13A 0.9900
C13 H13B 0.9900
C15 C16 1.509(2)
C15 H15A 0.9900
C15 H15B 0.9900
C16 H16A 0.9900
C16 H16B 0.9900
C9 C10 1.385(2)
C9 H9 0.9500
C17 H17A 0.9800
C17 H17B 0.9800
C17 H17C 0.9800
C11 C10 1.383(2)
C11 H11 0.9500
C10 H10 0.9500
C8 H8A 0.9800
C8 H8B 0.9800
C8 H8C 0.9800
O2S C1S 1.4172(19)
O2S H1O1 0.95(2)
O1S C2S 1.424(2)
O1S C3S 1.4249(19)
C4S C3S 1.502(2)
C4S C5S 1.515(2)
C4S H4S1 0.9900
C4S H4S2 0.9900
C1S C2S 1.500(2)
C1S H1S1 0.9900
C1S H1S2 0.9900
C3S H3S1 0.9900
C3S H3S2 0.9900
C2S H2S1 0.9900
C2S H2S2 0.9900
C6S C5S 1.510(3)
C6S H6S1 0.9800
C6S H6S2 0.9800
C6S H6S3 0.9800
C5S H5S1 0.9900
C5S H5S2 0.9900

loop_
_geom_torsion_atom_site_label_1
_geom_torsion_atom_site_label_2
_geom_torsion_atom_site_label_3
_geom_torsion_atom_site_label_4
_geom_torsion
C1 N2 C5 N3 172.45(12)
C1 N2 C5 C4 -2.2(2)
N2 C5 N3 C16 -4.20(19)
C4 C5 N3 C16 170.99(12)
N2 C5 N3 C13 144.85(13)
C4 C5 N3 C13 -39.96(18)
C7 S1 C3 C4 0.57(11)
C7 S1 C3 N1 177.08(12)
C4 C3 N1 C2 58.60(18)
S1 C3 N1 C2 -117.40(12)
N1 C3 C4 C6 -176.36(13)
S1 C3 C4 C6 0.00(15)
N1 C3 C4 C5 1.3(2)
S1 C3 C4 C5 177.67(10)
C7 C6 C4 C3 -0.81(17)
C7 C6 C4 C5 -178.32(13)
N2 C5 C4 C3 -36.4(2)
N3 C5 C4 C3 148.83(13)
N2 C5 C4 C6 140.87(15)
N3 C5 C4 C6 -33.87(19)
C17 N4 C14 C13 -175.45(12)
C15 N4 C14 C13 -54.83(15)
C4 C6 C7 C8 -177.97(14)
C4 C6 C7 S1 1.22(15)
C3 S1 C7 C6 -1.02(11)
C3 S1 C7 C8 178.25(12)
C3 N1 C2 C9 126.21(14)
C3 N1 C2 C1 -55.45(17)
C5 N3 C13 C14 148.84(13)
C16 N3 C13 C14 -59.70(15)
N4 C14 C13 N3 56.18(15)
C17 N4 C15 C16 177.80(12)
C14 N4 C15 C16 57.08(15)
C5 N3 C16 C15 -146.69(12)
C13 N3 C16 C15 60.86(14)
N4 C15 C16 N3 -59.72(15)
C11 C12 C1 N2 -172.29(14)
C11 C12 C1 C2 1.0(2)
C5 N2 C1 C12 -144.99(14)
C5 N2 C1 C2 42.4(2)
C9 C2 C1 C12 -1.4(2)
N1 C2 C1 C12 -179.70(12)
C9 C2 C1 N2 171.16(13)
N1 C2 C1 N2 -7.2(2)
C1 C2 C9 C10 0.3(2)
N1 C2 C9 C10 178.62(13)
C1 C12 C11 C10 0.6(2)
C12 C11 C10 C9 -1.7(2)
C2 C9 C10 C11 1.3(2)
C2S O1S C3S C4S -179.11(13)
C5S C4S C3S O1S 178.53(13)
C3S O1S C2S C1S 177.64(13)
O2S C1S C2S O1S -66.80(17)
C3S C4S C5S C6S -177.20(15)

loop_
_cod_related_entry_id
_cod_related_entry_database
_cod_related_entry_code
1 ChemSpider 30652528
